data_7245037
loop_
_publ_author_name
'Lin, Yang'
'Yu, Ao'
'Wang, Jinjing'
'Kong, Derui'
'Liu, Hongtao'
'Li, Jianwei'
'Jia, Chunman'

_publ_section_title
;
 A curcumin-based AIEE-active fluorescent probe for Cu2+ detection in
 aqueous solution
;
_journal_issue 26
_journal_name_full 'RSC Advances'
_journal_page_first 16772
_journal_page_last 16778
_journal_paper_doi 10.1039/D2RA02595G
_journal_volume 12
_journal_year 2022
_chemical_formula_moiety 'C47 H38 O4'
_chemical_formula_sum 'C47 H38 O4'
_chemical_formula_weight 666.77
_space_group_crystal_system triclinic
_space_group_IT_number 2
_space_group_name_Hall '-P 1'
_space_group_name_H-M_alt 'P -1'
_atom_sites_solution_hydrogens geom
_atom_sites_solution_primary dual
_audit_creation_date 2021-11-02
_audit_creation_method
;
Olex2 1.3
(compiled 2020.11.12 svn.r5f609507 for OlexSys, GUI svn.r6408)
;
_audit_update_record
;
2022-04-19 deposited with the CCDC.	2022-05-30 downloaded from the CCDC.
;
_cell_angle_alpha 63.486(5)
_cell_angle_beta 77.327(6)
_cell_angle_gamma 78.923(6)
_cell_formula_units_Z 2
_cell_length_a 11.3529(9)
_cell_length_b 13.0942(11)
_cell_length_c 13.9528(12)
_cell_measurement_reflns_used 3798
_cell_measurement_temperature 150.0
_cell_measurement_theta_max 71.70
_cell_measurement_theta_min 3.58
_cell_volume 1800.2(3)
_computing_molecular_graphics 'Olex2 1.3 (Dolomanov et al., 2009)'
_computing_publication_material 'Olex2 1.3 (Dolomanov et al., 2009)'
_computing_structure_refinement 'SHELXL 2018/3 (Sheldrick, 2015)'
_computing_structure_solution 'SHELXT 2018/2 (Sheldrick, 2018)'
_diffrn_ambient_temperature 150.0
_diffrn_measured_fraction_theta_full 0.994
_diffrn_measured_fraction_theta_max 0.988
_diffrn_measurement_device_type 'Bruker APEX-II CCD'
_diffrn_measurement_method '\f and \w scans'
_diffrn_radiation_type CuK\a
_diffrn_radiation_wavelength 1.54178
_diffrn_reflns_av_R_equivalents 0.0365
_diffrn_reflns_av_unetI/netI 0.0456
_diffrn_reflns_Laue_measured_fraction_full 0.994
_diffrn_reflns_Laue_measured_fraction_max 0.988
_diffrn_reflns_limit_h_max 14
_diffrn_reflns_limit_h_min -14
_diffrn_reflns_limit_k_max 16
_diffrn_reflns_limit_k_min -16
_diffrn_reflns_limit_l_max 17
_diffrn_reflns_limit_l_min -17
_diffrn_reflns_number 20467
_diffrn_reflns_point_group_measured_fraction_full 0.994
_diffrn_reflns_point_group_measured_fraction_max 0.988
_diffrn_reflns_theta_full 67.679
_diffrn_reflns_theta_max 72.323
_diffrn_reflns_theta_min 3.582
_diffrn_source_current 1.0
_diffrn_source_power 0.05
_diffrn_source_voltage 50.0
_diffrn_standards_number 0
_exptl_absorpt_coefficient_mu 0.607
_exptl_absorpt_correction_T_max 0.0853
_exptl_absorpt_correction_T_min 0.0103
_exptl_absorpt_correction_type multi-scan
_exptl_absorpt_process_details
;
SADABS-2016/2 (Bruker,2016/2) was used for absorption correction.
wR2(int) was 0.1407 before and 0.0574 after correction.
The Ratio of minimum to maximum transmission is 0.1208.
The \l/2 correction factor is Not present.
;
_exptl_crystal_density_diffrn 1.230
_exptl_crystal_description block
_exptl_crystal_F_000 704
_exptl_crystal_size_max 0.2
_exptl_crystal_size_mid 0.15
_exptl_crystal_size_min 0.1
_refine_diff_density_max 0.398
_refine_diff_density_min -0.190
_refine_diff_density_rms 0.079
_refine_ls_extinction_method none
_refine_ls_goodness_of_fit_ref 1.094
_refine_ls_hydrogen_treatment constr
_refine_ls_matrix_type full
_refine_ls_number_parameters 463
_refine_ls_number_reflns 7034
_refine_ls_number_restraints 0
_refine_ls_restrained_S_all 1.094
_refine_ls_R_factor_all 0.0876
_refine_ls_R_factor_gt 0.0770
_refine_ls_shift/su_max 0.000
_refine_ls_shift/su_mean 0.000
_refine_ls_structure_factor_coef Fsqd
_refine_ls_weighting_details 'w=1/[\s^2^(Fo^2^)+(0.1528P)^2^+0.0428P] where P=(Fo^2^+2Fc^2^)/3'
_refine_ls_weighting_scheme calc
_refine_ls_wR_factor_gt 0.2143
_refine_ls_wR_factor_ref 0.2316
_reflns_Friedel_coverage 0.000
_reflns_number_gt 5396
_reflns_number_total 7034
_reflns_threshold_expression 'I > 2\s(I)'
_cod_data_source_file d2ra02595g2.cif
_cod_data_source_block cu_0913_16_0m
_cod_database_code 7245037
_shelx_shelxl_version_number 2018/3
_shelx_space_group_comment
;
The symmetry employed for this shelxl refinement is uniquely defined
by the following loop, which should always be used as a source of
symmetry information in preference to the above space-group names.
They are only intended as comments.
;
_shelx_estimated_absorpt_t_max 0.942
_shelx_estimated_absorpt_t_min 0.888
_olex2_refinement_description
;
1. Fixed Uiso
 At 1.2 times of:
  All C(H) groups
 At 1.5 times of:
  All C(H,H,H) groups, All O(H) groups
2.a Aromatic/amide H refined with riding coordinates:
 C007(H007), C00A(H00A), C00E(H00E), C00H(H00H), C00L(H00L), C00M(H00M),
 C00N(H00N), C00O(H00O), C00P(H00P), C00Q(H00Q), C00R(H00R), C00S(H00S),
 C00T(H00T), C00U(H00U), C00W(H00W), C00X(H00X), C00Y(H00Y), C010(H010),
 C011(H011), C012(H012), C014(H014), C015(H015), C016(H016), C017(H017),
 C018(H018), C019(H019), C01B(H01D), C01C(H01E), C01D(H01F), C01E(H01G),
 C01F(H01H)
2.b Idealised Me refined as rotating group:
 C00V(H00B,H00C,H00D), C01A(H01A,H01B,H01C)
2.c Idealised tetrahedral OH refined as rotating group:
 O002(H002)
;
_olex2_submission_special_instructions 'No special instructions were received'

loop_
_space_group_symop_operation_xyz
'x, y, z'
'-x, -y, -z'

loop_
_atom_site_label
_atom_site_type_symbol
_atom_site_fract_x
_atom_site_fract_y
_atom_site_fract_z
_atom_site_U_iso_or_equiv
_atom_site_adp_type
_atom_site_occupancy
_atom_site_site_symmetry_order
_atom_site_calc_flag
_atom_site_refinement_flags_posn
_atom_site_refinement_flags_adp
_atom_site_refinement_flags_occupancy
_atom_site_disorder_assembly
_atom_site_disorder_group
O001 O 0.17266(14) 0.91771(13) -0.22070(12) 0.0698(4) Uani 1 1 d . . . . .
O002 O 0.39064(14) 0.88057(14) -0.26228(12) 0.0705(4) Uani 1 1 d . . . . .
H002 H 0.317880 0.904970 -0.270638 0.106 Uiso 1 1 calc R U . . .
O003 O -0.49848(15) 0.89294(17) 0.18028(14) 0.0814(5) Uani 1 1 d . . . . .
O004 O 1.10432(14) 0.63047(15) -0.14395(14) 0.0781(4) Uani 1 1 d . . . . .
C005 C 0.1782(2) 0.85831(18) -0.11857(17) 0.0655(5) Uani 1 1 d . . . . .
C006 C 0.28079(18) 0.59458(18) 0.26203(17) 0.0640(5) Uani 1 1 d . . . . .
C007 C 0.32984(18) 0.76744(19) 0.10025(17) 0.0644(5) Uani 1 1 d . . . . .
H007 H 0.359165 0.840586 0.067887 0.077 Uiso 1 1 calc R U . . .
C008 C 0.29276(18) 0.72739(18) 0.03634(16) 0.0618(5) Uani 1 1 d . . . . .
C009 C 0.26913(18) 0.52522(19) 0.38180(17) 0.0645(5) Uani 1 1 d . . . . .
C00A C 0.8357(2) 0.7717(2) -0.27899(18) 0.0713(5) Uani 1 1 d . . . . .
H00A H 0.815147 0.820165 -0.349056 0.086 Uiso 1 1 calc R U . . .
C00B C 0.22065(18) 0.56985(19) 0.45402(17) 0.0645(5) Uani 1 1 d . . . . .
C00C C 0.7422(2) 0.7384(2) -0.19022(18) 0.0672(5) Uani 1 1 d . . . . .
C00D C 0.16398(18) 0.69113(18) 0.42365(16) 0.0633(5) Uani 1 1 d . . . . .
C00E C 0.32464(18) 0.7017(2) 0.21164(17) 0.0658(5) Uani 1 1 d . . . . .
H00E H 0.351471 0.730351 0.253917 0.079 Uiso 1 1 calc R U . . .
C00F C 0.29100(19) 0.80069(18) -0.08222(17) 0.0636(5) Uani 1 1 d . . . . .
C00G C 0.22015(19) 0.50119(17) 0.57356(16) 0.0627(5) Uani 1 1 d . . . . .
C00H C 0.0671(2) 0.85513(19) -0.04182(18) 0.0673(5) Uani 1 1 d . . . . .
H00H H 0.072141 0.824971 0.033160 0.081 Uiso 1 1 calc R U . . .
C00I C 0.3964(2) 0.81610(19) -0.15956(17) 0.0655(5) Uani 1 1 d . . . . .
C00J C 0.31587(19) 0.40036(19) 0.41868(16) 0.0655(5) Uani 1 1 d . . . . .
C00K C -0.3838(2) 0.89582(19) 0.12311(19) 0.0700(5) Uani 1 1 d . . . . .
C00L C -0.1683(2) 0.8921(2) 0.09777(18) 0.0691(5) Uani 1 1 d . . . . .
H00L H -0.097031 0.887544 0.125280 0.083 Uiso 1 1 calc R U . . .
C00M C -0.2644(2) 0.9074(2) -0.04493(18) 0.0693(5) Uani 1 1 d . . . . .
H00M H -0.260081 0.916349 -0.116991 0.083 Uiso 1 1 calc R U . . .
C00N C 0.6165(2) 0.7821(2) -0.20619(18) 0.0697(5) Uani 1 1 d . . . . .
H00N H 0.603532 0.829180 -0.278863 0.084 Uiso 1 1 calc R U . . .
C00O C 0.3283(2) 0.4552(2) 0.61639(18) 0.0684(5) Uani 1 1 d . . . . .
H00O H 0.403421 0.464555 0.568825 0.082 Uiso 1 1 calc R U . . .
C00P C 0.5170(2) 0.7641(2) -0.13070(17) 0.0676(5) Uani 1 1 d . . . . .
H00P H 0.525083 0.716442 -0.056942 0.081 Uiso 1 1 calc R U . . .
C00Q C -0.3754(2) 0.9038(2) 0.01891(19) 0.0720(5) Uani 1 1 d . . . . .
H00Q H -0.446586 0.906684 -0.007843 0.086 Uiso 1 1 calc R U . . .
C00R C -0.2801(2) 0.8924(2) 0.16205(19) 0.0702(5) Uani 1 1 d . . . . .
H00R H -0.285731 0.890303 0.231832 0.084 Uiso 1 1 calc R U . . .
C00S C 0.11124(19) 0.48832(19) 0.64486(17) 0.0655(5) Uani 1 1 d . . . . .
H00S H 0.036963 0.522000 0.617203 0.079 Uiso 1 1 calc R U . . .
C00T C 0.0541(2) 0.9150(2) 0.3750(2) 0.0793(6) Uani 1 1 d . . . . .
H00T H 0.016616 0.991072 0.358605 0.095 Uiso 1 1 calc R U . . .
C00U C 0.2466(2) 0.5536(2) 0.19665(18) 0.0704(5) Uani 1 1 d . . . . .
H00U H 0.219523 0.479558 0.228400 0.084 Uiso 1 1 calc R U . . .
C00V C -0.5118(2) 0.8806(3) 0.2873(2) 0.0828(7) Uani 1 1 d . . . . .
H00B H -0.482061 0.945989 0.287385 0.124 Uiso 1 1 calc R U . . .
H00C H -0.464958 0.809328 0.329893 0.124 Uiso 1 1 calc R U . . .
H00D H -0.597798 0.877846 0.319134 0.124 Uiso 1 1 calc R U . . .
C00W C 0.8976(2) 0.6311(2) -0.07708(18) 0.0714(5) Uani 1 1 d . . . . .
H00W H 0.919183 0.581611 -0.007585 0.086 Uiso 1 1 calc R U . . .
C00X C 0.2429(2) 0.3144(2) 0.48833(18) 0.0698(5) Uani 1 1 d . . . . .
H00X H 0.161182 0.334316 0.514154 0.084 Uiso 1 1 calc R U . . .
C00Y C 0.0730(2) 0.7387(2) 0.35754(18) 0.0705(5) Uani 1 1 d . . . . .
H00Y H 0.047782 0.694404 0.328755 0.085 Uiso 1 1 calc R U . . .
C00Z C -0.1571(2) 0.89819(18) -0.00642(18) 0.0671(5) Uani 1 1 d . . . . .
C010 C 0.1982(2) 0.7569(2) 0.46549(18) 0.0728(6) Uani 1 1 d . . . . .
H010 H 0.258851 0.725374 0.511381 0.087 Uiso 1 1 calc R U . . .
C011 C 0.1097(2) 0.4269(2) 0.75581(18) 0.0713(5) Uani 1 1 d . . . . .
H011 H 0.034680 0.415932 0.803508 0.086 Uiso 1 1 calc R U . . .
C012 C 0.2516(2) 0.6191(2) 0.08634(18) 0.0711(5) Uani 1 1 d . . . . .
H012 H 0.226578 0.589689 0.043735 0.085 Uiso 1 1 calc R U . . .
C013 C 0.9875(2) 0.6673(2) -0.16523(19) 0.0700(5) Uani 1 1 d . . . . .
C014 C 0.3279(2) 0.3960(2) 0.72708(19) 0.0733(6) Uani 1 1 d . . . . .
H014 H 0.402335 0.365334 0.755166 0.088 Uiso 1 1 calc R U . . .
C015 C -0.0414(2) 0.89351(19) -0.07424(18) 0.0678(5) Uani 1 1 d . . . . .
H015 H -0.043028 0.920546 -0.149510 0.081 Uiso 1 1 calc R U . . .
C016 C 0.7769(2) 0.6653(2) -0.08782(18) 0.0704(5) Uani 1 1 d . . . . .
H016 H 0.716468 0.639601 -0.025753 0.084 Uiso 1 1 calc R U . . .
C017 C 0.0194(2) 0.8506(2) 0.3338(2) 0.0780(6) Uani 1 1 d . . . . .
H017 H -0.041834 0.882223 0.288576 0.094 Uiso 1 1 calc R U . . .
C018 C 0.1441(3) 0.8700(2) 0.4407(2) 0.0804(6) Uani 1 1 d . . . . .
H018 H 0.168869 0.915323 0.468732 0.097 Uiso 1 1 calc R U . . .
C019 C 0.2184(2) 0.38171(19) 0.79674(18) 0.0723(6) Uani 1 1 d . . . . .
H019 H 0.217761 0.340832 0.872744 0.087 Uiso 1 1 calc R U . . .
C01A C 1.2013(2) 0.6641(2) -0.2329(2) 0.0766(6) Uani 1 1 d . . . . .
H01A H 1.194573 0.634115 -0.284240 0.115 Uiso 1 1 calc R U . . .
H01B H 1.279252 0.633070 -0.205921 0.115 Uiso 1 1 calc R U . . .
H01C H 1.196621 0.748024 -0.269329 0.115 Uiso 1 1 calc R U . . .
C01B C 0.4346(2) 0.3688(2) 0.38051(19) 0.0731(6) Uani 1 1 d . . . . .
H01D H 0.484898 0.426465 0.330657 0.088 Uiso 1 1 calc R U . . .
C01C C 0.9564(2) 0.7366(2) -0.26802(18) 0.0716(5) Uani 1 1 d . . . . .
H01E H 1.017595 0.759347 -0.329800 0.086 Uiso 1 1 calc R U . . .
C01D C 0.2883(2) 0.1991(2) 0.5208(2) 0.0766(6) Uani 1 1 d . . . . .
H01F H 0.237517 0.140917 0.568181 0.092 Uiso 1 1 calc R U . . .
C01E C 0.4063(3) 0.1695(2) 0.4843(2) 0.0825(7) Uani 1 1 d . . . . .
H01G H 0.437422 0.090931 0.506920 0.099 Uiso 1 1 calc R U . . .
C01F C 0.4802(2) 0.2544(2) 0.4143(2) 0.0800(6) Uani 1 1 d . . . . .
H01H H 0.562167 0.233997 0.389629 0.096 Uiso 1 1 calc R U . . .

loop_
_atom_site_aniso_label
_atom_site_aniso_U_11
_atom_site_aniso_U_22
_atom_site_aniso_U_33
_atom_site_aniso_U_23
_atom_site_aniso_U_13
_atom_site_aniso_U_12
O001 0.0727(8) 0.0693(9) 0.0582(8) -0.0190(6) -0.0110(6) -0.0055(7)
O002 0.0697(8) 0.0755(9) 0.0580(7) -0.0217(7) -0.0082(6) -0.0076(7)
O003 0.0693(9) 0.0942(12) 0.0778(10) -0.0347(9) -0.0035(7) -0.0148(8)
O004 0.0701(9) 0.0831(10) 0.0733(9) -0.0296(8) -0.0077(7) -0.0028(7)
C005 0.0707(11) 0.0607(11) 0.0625(11) -0.0238(9) -0.0086(9) -0.0086(9)
C006 0.0630(10) 0.0649(11) 0.0587(10) -0.0218(9) -0.0070(8) -0.0083(8)
C007 0.0635(10) 0.0642(11) 0.0610(10) -0.0225(9) -0.0041(8) -0.0131(8)
C008 0.0605(10) 0.0639(11) 0.0569(10) -0.0229(8) -0.0073(8) -0.0058(8)
C009 0.0638(10) 0.0653(11) 0.0599(10) -0.0217(9) -0.0074(8) -0.0112(8)
C00A 0.0765(12) 0.0738(13) 0.0595(11) -0.0229(10) -0.0117(9) -0.0104(10)
C00B 0.0635(10) 0.0662(11) 0.0590(10) -0.0218(9) -0.0070(8) -0.0105(8)
C00C 0.0697(11) 0.0682(12) 0.0632(11) -0.0280(9) -0.0068(9) -0.0098(9)
C00D 0.0668(10) 0.0616(11) 0.0539(10) -0.0195(8) -0.0031(8) -0.0095(8)
C00E 0.0639(10) 0.0730(12) 0.0608(11) -0.0278(9) -0.0051(8) -0.0142(9)
C00F 0.0674(11) 0.0615(11) 0.0591(10) -0.0228(9) -0.0090(8) -0.0084(8)
C00G 0.0681(11) 0.0577(10) 0.0586(10) -0.0216(8) -0.0081(8) -0.0077(8)
C00H 0.0706(11) 0.0654(11) 0.0614(11) -0.0230(9) -0.0094(9) -0.0077(9)
C00I 0.0721(12) 0.0637(11) 0.0596(10) -0.0239(9) -0.0104(9) -0.0098(9)
C00J 0.0700(11) 0.0655(11) 0.0570(10) -0.0223(9) -0.0110(8) -0.0058(9)
C00K 0.0676(11) 0.0639(11) 0.0718(12) -0.0239(10) -0.0077(9) -0.0076(9)
C00L 0.0689(11) 0.0683(12) 0.0680(12) -0.0251(10) -0.0121(9) -0.0102(9)
C00M 0.0738(12) 0.0679(12) 0.0653(11) -0.0262(9) -0.0152(9) -0.0056(9)
C00N 0.0752(12) 0.0718(12) 0.0594(11) -0.0245(9) -0.0100(9) -0.0102(10)
C00O 0.0656(11) 0.0689(12) 0.0668(12) -0.0264(10) -0.0081(9) -0.0064(9)
C00P 0.0693(11) 0.0704(12) 0.0582(10) -0.0231(9) -0.0080(8) -0.0089(9)
C00Q 0.0677(11) 0.0739(13) 0.0732(13) -0.0280(10) -0.0145(9) -0.0084(9)
C00R 0.0750(12) 0.0675(12) 0.0669(12) -0.0272(10) -0.0091(9) -0.0100(9)
C00S 0.0652(11) 0.0643(11) 0.0623(11) -0.0229(9) -0.0073(8) -0.0087(8)
C00T 0.0926(15) 0.0627(12) 0.0693(13) -0.0224(10) -0.0047(11) -0.0014(11)
C00U 0.0807(13) 0.0620(11) 0.0645(11) -0.0215(9) -0.0092(10) -0.0142(9)
C00V 0.0786(14) 0.0909(17) 0.0784(14) -0.0378(13) 0.0040(11) -0.0207(12)
C00W 0.0791(13) 0.0642(11) 0.0617(11) -0.0193(9) -0.0126(9) -0.0032(9)
C00X 0.0740(12) 0.0673(12) 0.0635(11) -0.0239(9) -0.0086(9) -0.0088(9)
C00Y 0.0687(11) 0.0690(12) 0.0631(11) -0.0197(9) -0.0071(9) -0.0078(9)
C00Z 0.0691(11) 0.0597(10) 0.0668(11) -0.0215(9) -0.0107(9) -0.0073(8)
C010 0.0833(13) 0.0686(12) 0.0599(11) -0.0214(9) -0.0083(10) -0.0106(10)
C011 0.0771(12) 0.0670(12) 0.0630(11) -0.0236(9) 0.0006(9) -0.0153(10)
C012 0.0807(13) 0.0683(12) 0.0630(11) -0.0247(10) -0.0110(9) -0.0128(10)
C013 0.0704(12) 0.0673(12) 0.0750(13) -0.0344(10) -0.0107(10) -0.0033(9)
C014 0.0777(13) 0.0665(12) 0.0712(13) -0.0236(10) -0.0195(10) -0.0025(10)
C015 0.0721(12) 0.0631(11) 0.0633(11) -0.0218(9) -0.0087(9) -0.0104(9)
C016 0.0738(12) 0.0677(12) 0.0623(11) -0.0244(9) -0.0027(9) -0.0075(9)
C017 0.0771(13) 0.0724(13) 0.0713(13) -0.0217(11) -0.0098(10) -0.0020(10)
C018 0.1025(17) 0.0695(13) 0.0678(13) -0.0286(10) -0.0046(12) -0.0165(12)
C019 0.0901(14) 0.0634(12) 0.0561(10) -0.0172(9) -0.0125(10) -0.0106(10)
C01A 0.0694(12) 0.0773(14) 0.0816(14) -0.0355(12) -0.0031(10) -0.0096(10)
C01B 0.0727(12) 0.0782(14) 0.0647(11) -0.0286(10) -0.0057(9) -0.0096(10)
C01C 0.0717(12) 0.0739(13) 0.0631(11) -0.0262(10) 0.0016(9) -0.0144(10)
C01D 0.0944(15) 0.0648(12) 0.0672(12) -0.0219(10) -0.0156(11) -0.0118(11)
C01E 0.1000(17) 0.0701(13) 0.0777(14) -0.0336(11) -0.0243(13) 0.0085(12)
C01F 0.0774(13) 0.0857(16) 0.0774(14) -0.0407(12) -0.0130(11) 0.0073(11)

loop_
_atom_type_symbol
_atom_type_description
_atom_type_scat_dispersion_real
_atom_type_scat_dispersion_imag
_atom_type_scat_source
C C 0.0181 0.0091 'International Tables Vol C Tables 4.2.6.8 and 6.1.1.4'
H H 0.0000 0.0000 'International Tables Vol C Tables 4.2.6.8 and 6.1.1.4'
O O 0.0492 0.0322 'International Tables Vol C Tables 4.2.6.8 and 6.1.1.4'

loop_
_geom_angle_atom_site_label_1
_geom_angle_atom_site_label_2
_geom_angle_atom_site_label_3
_geom_angle
_geom_angle_site_symmetry_1
_geom_angle_site_symmetry_3
_geom_angle_publ_flag
C00I O002 H002 109.5 . . ?
C00K O003 C00V 117.95(19) . . ?
C013 O004 C01A 118.20(19) . . ?
O001 C005 C00F 120.63(19) . . ?
O001 C005 C00H 118.17(19) . . ?
C00F C005 C00H 121.17(19) . . ?
C00E C006 C009 122.0(2) . . ?
C00E C006 C00U 117.67(19) . . ?
C00U C006 C009 120.32(19) . . ?
C008 C007 H007 119.6 . . ?
C008 C007 C00E 120.8(2) . . ?
C00E C007 H007 119.6 . . ?
C007 C008 C00F 120.94(19) . . ?
C007 C008 C012 118.09(19) . . ?
C012 C008 C00F 120.91(19) . . ?
C006 C009 C00J 115.78(19) . . ?
C00B C009 C006 123.2(2) . . ?
C00B C009 C00J 120.98(18) . . ?
C00C C00A H00A 118.9 . . ?
C01C C00A H00A 118.9 . . ?
C01C C00A C00C 122.3(2) . . ?
C009 C00B C00D 123.95(19) . . ?
C009 C00B C00G 122.31(19) . . ?
C00D C00B C00G 113.74(18) . . ?
C00A C00C C00N 119.8(2) . . ?
C00A C00C C016 116.9(2) . . ?
C016 C00C C00N 123.3(2) . . ?
C00Y C00D C00B 121.9(2) . . ?
C010 C00D C00B 119.35(19) . . ?
C010 C00D C00Y 118.7(2) . . ?
C006 C00E C007 121.2(2) . . ?
C006 C00E H00E 119.4 . . ?
C007 C00E H00E 119.4 . . ?
C005 C00F C008 119.13(18) . . ?
C00I C00F C005 118.27(19) . . ?
C00I C00F C008 122.60(18) . . ?
C00O C00G C00B 121.10(18) . . ?
C00S C00G C00B 120.30(18) . . ?
C00S C00G C00O 118.47(19) . . ?
C005 C00H H00H 119.2 . . ?
C015 C00H C005 121.6(2) . . ?
C015 C00H H00H 119.2 . . ?
O002 C00I C00F 120.55(19) . . ?
O002 C00I C00P 116.73(19) . . ?
C00F C00I C00P 122.71(19) . . ?
C00X C00J C009 121.79(19) . . ?
C00X C00J C01B 118.5(2) . . ?
C01B C00J C009 119.69(19) . . ?
O003 C00K C00Q 115.5(2) . . ?
O003 C00K C00R 124.3(2) . . ?
C00R C00K C00Q 120.1(2) . . ?
C00R C00L H00L 119.0 . . ?
C00R C00L C00Z 121.9(2) . . ?
C00Z C00L H00L 119.0 . . ?
C00Q C00M H00M 119.3 . . ?
C00Q C00M C00Z 121.5(2) . . ?
C00Z C00M H00M 119.3 . . ?
C00C C00N H00N 116.1 . . ?
C00P C00N C00C 127.9(2) . . ?
C00P C00N H00N 116.1 . . ?
C00G C00O H00O 119.5 . . ?
C014 C00O C00G 121.1(2) . . ?
C014 C00O H00O 119.5 . . ?
C00I C00P H00P 119.3 . . ?
C00N C00P C00I 121.4(2) . . ?
C00N C00P H00P 119.3 . . ?
C00K C00Q H00Q 120.0 . . ?
C00M C00Q C00K 120.0(2) . . ?
C00M C00Q H00Q 120.0 . . ?
C00K C00R H00R 120.5 . . ?
C00L C00R C00K 119.0(2) . . ?
C00L C00R H00R 120.5 . . ?
C00G C00S H00S 119.6 . . ?
C011 C00S C00G 120.9(2) . . ?
C011 C00S H00S 119.6 . . ?
C017 C00T H00T 119.8 . . ?
C017 C00T C018 120.3(2) . . ?
C018 C00T H00T 119.8 . . ?
C006 C00U H00U 119.5 . . ?
C012 C00U C006 121.0(2) . . ?
C012 C00U H00U 119.5 . . ?
O003 C00V H00B 109.5 . . ?
O003 C00V H00C 109.5 . . ?
O003 C00V H00D 109.5 . . ?
H00B C00V H00C 109.5 . . ?
H00B C00V H00D 109.5 . . ?
H00C C00V H00D 109.5 . . ?
C013 C00W H00W 119.4 . . ?
C016 C00W H00W 119.4 . . ?
C016 C00W C013 121.2(2) . . ?
C00J C00X H00X 119.7 . . ?
C00J C00X C01D 120.6(2) . . ?
C01D C00X H00X 119.7 . . ?
C00D C00Y H00Y 119.8 . . ?
C017 C00Y C00D 120.4(2) . . ?
C017 C00Y H00Y 119.8 . . ?
C00L C00Z C00M 117.3(2) . . ?
C00L C00Z C015 123.4(2) . . ?
C00M C00Z C015 119.3(2) . . ?
C00D C010 H010 119.7 . . ?
C00D C010 C018 120.6(2) . . ?
C018 C010 H010 119.7 . . ?
C00S C011 H011 120.2 . . ?
C00S C011 C019 119.7(2) . . ?
C019 C011 H011 120.2 . . ?
C008 C012 H012 119.4 . . ?
C00U C012 C008 121.3(2) . . ?
C00U C012 H012 119.4 . . ?
O004 C013 C00W 115.9(2) . . ?
O004 C013 C01C 124.4(2) . . ?
C00W C013 C01C 119.7(2) . . ?
C00O C014 H014 120.2 . . ?
C00O C014 C019 119.6(2) . . ?
C019 C014 H014 120.2 . . ?
C00H C015 C00Z 126.7(2) . . ?
C00H C015 H015 116.7 . . ?
C00Z C015 H015 116.7 . . ?
C00C C016 H016 119.7 . . ?
C00W C016 C00C 120.6(2) . . ?
C00W C016 H016 119.7 . . ?
C00T C017 C00Y 120.5(2) . . ?
C00T C017 H017 119.7 . . ?
C00Y C017 H017 119.7 . . ?
C00T C018 C010 119.4(2) . . ?
C00T C018 H018 120.3 . . ?
C010 C018 H018 120.3 . . ?
C011 C019 H019 119.9 . . ?
C014 C019 C011 120.2(2) . . ?
C014 C019 H019 119.9 . . ?
O004 C01A H01A 109.5 . . ?
O004 C01A H01B 109.5 . . ?
O004 C01A H01C 109.5 . . ?
H01A C01A H01B 109.5 . . ?
H01A C01A H01C 109.5 . . ?
H01B C01A H01C 109.5 . . ?
C00J C01B H01D 119.6 . . ?
C01F C01B C00J 120.7(2) . . ?
C01F C01B H01D 119.6 . . ?
C00A C01C C013 119.2(2) . . ?
C00A C01C H01E 120.4 . . ?
C013 C01C H01E 120.4 . . ?
C00X C01D H01F 119.9 . . ?
C01E C01D C00X 120.1(2) . . ?
C01E C01D H01F 119.9 . . ?
C01D C01E H01G 120.0 . . ?
C01D C01E C01F 119.9(2) . . ?
C01F C01E H01G 120.0 . . ?
C01B C01F C01E 120.1(2) . . ?
C01B C01F H01H 120.0 . . ?
C01E C01F H01H 120.0 . . ?

loop_
_geom_bond_atom_site_label_1
_geom_bond_atom_site_label_2
_geom_bond_distance
_geom_bond_site_symmetry_2
_geom_bond_publ_flag
O001 C005 1.292(3) . ?
O002 H002 0.8400 . ?
O002 C00I 1.308(2) . ?
O003 C00K 1.367(3) . ?
O003 C00V 1.404(3) . ?
O004 C013 1.371(3) . ?
O004 C01A 1.430(3) . ?
C005 C00F 1.428(3) . ?
C005 C00H 1.458(3) . ?
C006 C009 1.493(3) . ?
C006 C00E 1.394(3) . ?
C006 C00U 1.394(3) . ?
C007 H007 0.9500 . ?
C007 C008 1.384(3) . ?
C007 C00E 1.395(3) . ?
C008 C00F 1.499(3) . ?
C008 C012 1.395(3) . ?
C009 C00B 1.349(3) . ?
C009 C00J 1.502(3) . ?
C00A H00A 0.9500 . ?
C00A C00C 1.404(3) . ?
C00A C01C 1.377(3) . ?
C00B C00D 1.497(3) . ?
C00B C00G 1.500(3) . ?
C00C C00N 1.457(3) . ?
C00C C016 1.412(3) . ?
C00D C00Y 1.401(3) . ?
C00D C010 1.382(3) . ?
C00E H00E 0.9500 . ?
C00F C00I 1.404(3) . ?
C00G C00O 1.394(3) . ?
C00G C00S 1.392(3) . ?
C00H H00H 0.9500 . ?
C00H C015 1.333(3) . ?
C00I C00P 1.463(3) . ?
C00J C00X 1.388(3) . ?
C00J C01B 1.393(3) . ?
C00K C00Q 1.393(3) . ?
C00K C00R 1.386(3) . ?
C00L H00L 0.9500 . ?
C00L C00R 1.385(3) . ?
C00L C00Z 1.398(3) . ?
C00M H00M 0.9500 . ?
C00M C00Q 1.370(3) . ?
C00M C00Z 1.399(3) . ?
C00N H00N 0.9500 . ?
C00N C00P 1.341(3) . ?
C00O H00O 0.9500 . ?
C00O C014 1.384(3) . ?
C00P H00P 0.9500 . ?
C00Q H00Q 0.9500 . ?
C00R H00R 0.9500 . ?
C00S H00S 0.9500 . ?
C00S C011 1.388(3) . ?
C00T H00T 0.9500 . ?
C00T C017 1.362(4) . ?
C00T C018 1.389(4) . ?
C00U H00U 0.9500 . ?
C00U C012 1.382(3) . ?
C00V H00B 0.9800 . ?
C00V H00C 0.9800 . ?
C00V H00D 0.9800 . ?
C00W H00W 0.9500 . ?
C00W C013 1.376(3) . ?
C00W C016 1.376(3) . ?
C00X H00X 0.9500 . ?
C00X C01D 1.394(3) . ?
C00Y H00Y 0.9500 . ?
C00Y C017 1.392(3) . ?
C00Z C015 1.449(3) . ?
C010 H010 0.9500 . ?
C010 C018 1.407(3) . ?
C011 H011 0.9500 . ?
C011 C019 1.388(3) . ?
C012 H012 0.9500 . ?
C013 C01C 1.394(3) . ?
C014 H014 0.9500 . ?
C014 C019 1.387(3) . ?
C015 H015 0.9500 . ?
C016 H016 0.9500 . ?
C017 H017 0.9500 . ?
C018 H018 0.9500 . ?
C019 H019 0.9500 . ?
C01A H01A 0.9800 . ?
C01A H01B 0.9800 . ?
C01A H01C 0.9800 . ?
C01B H01D 0.9500 . ?
C01B C01F 1.382(4) . ?
C01C H01E 0.9500 . ?
C01D H01F 0.9500 . ?
C01D C01E 1.371(4) . ?
C01E H01G 0.9500 . ?
C01E C01F 1.386(4) . ?
C01F H01H 0.9500 . ?

loop_
_geom_torsion_atom_site_label_1
_geom_torsion_atom_site_label_2
_geom_torsion_atom_site_label_3
_geom_torsion_atom_site_label_4
_geom_torsion
_geom_torsion_site_symmetry_1
_geom_torsion_site_symmetry_2
_geom_torsion_site_symmetry_3
_geom_torsion_site_symmetry_4
_geom_torsion_publ_flag
O001 C005 C00F C008 -176.71(19) . . . . ?
O001 C005 C00F C00I 3.9(3) . . . . ?
O001 C005 C00H C015 12.3(3) . . . . ?
O002 C00I C00P C00N 0.2(3) . . . . ?
O003 C00K C00Q C00M 179.9(2) . . . . ?
O003 C00K C00R C00L 177.9(2) . . . . ?
O004 C013 C01C C00A -177.6(2) . . . . ?
C005 C00F C00I O002 -0.8(3) . . . . ?
C005 C00F C00I C00P 178.0(2) . . . . ?
C005 C00H C015 C00Z -177.9(2) . . . . ?
C006 C009 C00B C00D 5.1(3) . . . . ?
C006 C009 C00B C00G -174.28(19) . . . . ?
C006 C009 C00J C00X -124.1(2) . . . . ?
C006 C009 C00J C01B 54.3(3) . . . . ?
C006 C00U C012 C008 1.0(4) . . . . ?
C007 C008 C00F C005 -101.1(2) . . . . ?
C007 C008 C00F C00I 78.3(3) . . . . ?
C007 C008 C012 C00U 0.6(3) . . . . ?
C008 C007 C00E C006 -0.8(3) . . . . ?
C008 C00F C00I O002 179.8(2) . . . . ?
C008 C00F C00I C00P -1.4(3) . . . . ?
C009 C006 C00E C007 -177.12(19) . . . . ?
C009 C006 C00U C012 177.0(2) . . . . ?
C009 C00B C00D C00Y 52.4(3) . . . . ?
C009 C00B C00D C010 -130.5(2) . . . . ?
C009 C00B C00G C00O 61.0(3) . . . . ?
C009 C00B C00G C00S -123.1(2) . . . . ?
C009 C00J C00X C01D 179.6(2) . . . . ?
C009 C00J C01B C01F 179.2(2) . . . . ?
C00A C00C C00N C00P -176.5(2) . . . . ?
C00A C00C C016 C00W 1.1(3) . . . . ?
C00B C009 C00J C00X 56.2(3) . . . . ?
C00B C009 C00J C01B -125.3(2) . . . . ?
C00B C00D C00Y C017 177.86(19) . . . . ?
C00B C00D C010 C018 -178.3(2) . . . . ?
C00B C00G C00O C014 177.2(2) . . . . ?
C00B C00G C00S C011 -178.7(2) . . . . ?
C00C C00A C01C C013 -1.2(4) . . . . ?
C00C C00N C00P C00I 178.9(2) . . . . ?
C00D C00B C00G C00O -118.4(2) . . . . ?
C00D C00B C00G C00S 57.5(3) . . . . ?
C00D C00Y C017 C00T -0.4(3) . . . . ?
C00D C010 C018 C00T 1.0(4) . . . . ?
C00E C006 C009 C00B 45.6(3) . . . . ?
C00E C006 C009 C00J -134.1(2) . . . . ?
C00E C006 C00U C012 -2.5(3) . . . . ?
C00E C007 C008 C00F 176.24(19) . . . . ?
C00E C007 C008 C012 -0.8(3) . . . . ?
C00F C005 C00H C015 -169.8(2) . . . . ?
C00F C008 C012 C00U -176.4(2) . . . . ?
C00F C00I C00P C00N -178.7(2) . . . . ?
C00G C00B C00D C00Y -128.2(2) . . . . ?
C00G C00B C00D C010 48.9(3) . . . . ?
C00G C00O C014 C019 0.3(4) . . . . ?
C00G C00S C011 C019 2.7(3) . . . . ?
C00H C005 C00F C008 5.4(3) . . . . ?
C00H C005 C00F C00I -174.0(2) . . . . ?
C00J C009 C00B C00D -175.28(18) . . . . ?
C00J C009 C00B C00G 5.4(3) . . . . ?
C00J C00X C01D C01E 0.3(4) . . . . ?
C00J C01B C01F C01E 2.1(4) . . . . ?
C00L C00Z C015 C00H 18.0(4) . . . . ?
C00M C00Z C015 C00H -160.9(2) . . . . ?
C00N C00C C016 C00W -176.9(2) . . . . ?
C00O C00G C00S C011 -2.7(3) . . . . ?
C00O C014 C019 C011 -0.3(4) . . . . ?
C00Q C00K C00R C00L -2.7(3) . . . . ?
C00Q C00M C00Z C00L -3.7(3) . . . . ?
C00Q C00M C00Z C015 175.2(2) . . . . ?
C00R C00K C00Q C00M 0.5(4) . . . . ?
C00R C00L C00Z C00M 1.4(3) . . . . ?
C00R C00L C00Z C015 -177.5(2) . . . . ?
C00S C00G C00O C014 1.2(3) . . . . ?
C00S C011 C019 C014 -1.1(4) . . . . ?
C00U C006 C009 C00B -133.9(2) . . . . ?
C00U C006 C009 C00J 46.4(3) . . . . ?
C00U C006 C00E C007 2.4(3) . . . . ?
C00V O003 C00K C00Q 177.6(2) . . . . ?
C00V O003 C00K C00R -3.0(3) . . . . ?
C00W C013 C01C C00A 2.7(4) . . . . ?
C00X C00J C01B C01F -2.3(4) . . . . ?
C00X C01D C01E C01F -0.5(4) . . . . ?
C00Y C00D C010 C018 -1.0(3) . . . . ?
C00Z C00L C00R C00K 1.7(4) . . . . ?
C00Z C00M C00Q C00K 2.9(4) . . . . ?
C010 C00D C00Y C017 0.7(3) . . . . ?
C012 C008 C00F C005 75.8(3) . . . . ?
C012 C008 C00F C00I -104.8(3) . . . . ?
C013 C00W C016 C00C 0.3(4) . . . . ?
C016 C00C C00N C00P 1.4(4) . . . . ?
C016 C00W C013 O004 178.0(2) . . . . ?
C016 C00W C013 C01C -2.3(4) . . . . ?
C017 C00T C018 C010 -0.7(4) . . . . ?
C018 C00T C017 C00Y 0.4(4) . . . . ?
C01A O004 C013 C00W 179.0(2) . . . . ?
C01A O004 C013 C01C -0.7(3) . . . . ?
C01B C00J C00X C01D 1.1(3) . . . . ?
C01C C00A C00C C00N 177.4(2) . . . . ?
C01C C00A C00C C016 -0.7(4) . . . . ?
C01D C01E C01F C01B -0.6(4) . . . . ?
